data_2014070
loop_
_publ_author_name
'Glidewell, Christopher'
'Low, John N.'
'Skakle, Janet M. S.'
'Wardell, James L.'

_publ_section_title
;
 2-(4-Nitrophenoxy)benzoic acid: a three-dimensional hydrogen-bonded
 framework in a triclinic structure having <i>Z</i>' = 3
;
_journal_issue 5
_journal_name_full 'Acta Crystallographica Section C'
_journal_page_first o361
_journal_page_last o363
_journal_paper_doi 10.1107/S0108270104007036
_journal_volume 60
_journal_year 2004
_chemical_formula_iupac 'C13 H9 N O5'
_chemical_formula_moiety 'C13 H9 N O5'
_chemical_formula_sum 'C13 H9 N O5'
_chemical_formula_weight 259.21
_chemical_name_systematic
;
2-(4-Nitrophenoxy)benzoic acid
;
_space_group_IT_number 2
_symmetry_cell_setting triclinic
_symmetry_space_group_name_Hall '-P 1'
_symmetry_space_group_name_H-M 'P -1'
_atom_sites_solution_hydrogens geom
_atom_sites_solution_primary direct
_atom_sites_solution_secondary difmap
_cell_angle_alpha 113.187(4)
_cell_angle_beta 98.515(6)
_cell_angle_gamma 96.400(7)
_cell_formula_units_Z 6
_cell_length_a 7.8495(6)
_cell_length_b 14.0847(15)
_cell_length_c 17.2325(18)
_cell_measurement_reflns_used 7578
_cell_measurement_temperature 120(2)
_cell_measurement_theta_max 27.45
_cell_measurement_theta_min 2.91
_cell_volume 1701.5(3)
_computing_cell_refinement 'DENZO--SMN (Otwinowski & Minor, 1997)'
_computing_data_collection 'KappaCCD Server Software (Nonius, 1997)'
_computing_data_reduction DENZO--SMN
_computing_molecular_graphics 'PLATON (Spek, 2003)'
_computing_publication_material 'SHELXL97 and  PRPKAPPA (Ferguson, 1999)'
_computing_structure_refinement 'OSCAIL and SHELXL-97 (Sheldrick, 1997)'
_computing_structure_solution 'OSCAIL (McArdle, 2003) and SHELXS97 (Sheldrick, 1997)'
_diffrn_ambient_temperature 120(2)
_diffrn_measured_fraction_theta_full 0.996
_diffrn_measured_fraction_theta_max 0.974
_diffrn_measurement_device_type 'Nonius KappaCCD'
_diffrn_measurement_method '\f scans, and \w scans with \k offsets'
_diffrn_radiation_monochromator graphite
_diffrn_radiation_source 'rotating anode'
_diffrn_radiation_type 'Mo K\a'
_diffrn_radiation_wavelength 0.71073
_diffrn_reflns_av_R_equivalents 0.1224
_diffrn_reflns_av_sigmaI/netI 0.2367
_diffrn_reflns_limit_h_max 10
_diffrn_reflns_limit_h_min -9
_diffrn_reflns_limit_k_max 18
_diffrn_reflns_limit_k_min -18
_diffrn_reflns_limit_l_max 22
_diffrn_reflns_limit_l_min -22
_diffrn_reflns_number 14193
_diffrn_reflns_theta_full 25.50
_diffrn_reflns_theta_max 27.45
_diffrn_reflns_theta_min 2.91
_diffrn_standards_decay_% negligible
_exptl_absorpt_coefficient_mu 0.119
_exptl_absorpt_correction_T_max 0.998
_exptl_absorpt_correction_T_min 0.966
_exptl_absorpt_correction_type multi-scan
_exptl_absorpt_process_details '(SORTAV; Blessing, 1995, 1997)'
_exptl_crystal_colour colourless
_exptl_crystal_density_diffrn 1.518
_exptl_crystal_density_method 'not measured'
_exptl_crystal_description lath
_exptl_crystal_F_000 804
_exptl_crystal_size_max 0.15
_exptl_crystal_size_mid 0.06
_exptl_crystal_size_min 0.02
_refine_diff_density_max 0.265
_refine_diff_density_min -0.329
_refine_ls_extinction_method none
_refine_ls_goodness_of_fit_ref 0.869
_refine_ls_hydrogen_treatment constr
_refine_ls_matrix_type full
_refine_ls_number_parameters 517
_refine_ls_number_reflns 7578
_refine_ls_number_restraints 0
_refine_ls_restrained_S_all 0.869
_refine_ls_R_factor_all 0.2344
_refine_ls_R_factor_gt 0.0596
_refine_ls_shift/su_max 0.001
_refine_ls_shift/su_mean 0.000
_refine_ls_structure_factor_coef Fsqd
_refine_ls_weighting_details 'w=1/[\s^2^(Fo^2^)+(0.0444P)^2^] where P=(Fo^2^+2Fc^2^)/3'
_refine_ls_weighting_scheme calc
_refine_ls_wR_factor_gt 0.1040
_refine_ls_wR_factor_ref 0.1488
_reflns_number_gt 2621
_reflns_number_total 7578
_reflns_threshold_expression I>2\s(I)
_cod_data_source_file sk1719.cif
_cod_data_source_block I
_cod_depositor_comments
;
The following automatic conversions were performed:

'_exptl_absorpt_correction_type' value 'Multi-scan' changed to
'multi-scan' according to
/home/saulius/struct/CIF-dictionaries/cif_core.dic dictionary named
'cif_core.dic' version 2.4.1 from 2010-06-29.

Automatic conversion script
Id: cif_fix_values 1715 2011-07-08 13:25:40Z adriana 
;
_cod_database_code 2014070
_cod_database_fobs_code 2014070

loop_
_symmetry_equiv_pos_as_xyz
'x, y, z'
'-x, -y, -z'

loop_
_atom_site_label
_atom_site_fract_x
_atom_site_fract_y
_atom_site_fract_z
_atom_site_U_iso_or_equiv
_atom_site_adp_type
_atom_site_calc_flag
_atom_site_refinement_flags
_atom_site_occupancy
_atom_site_disorder_assembly
_atom_site_disorder_group
_atom_site_type_symbol
C11 0.0187(4) 0.1229(3) -0.0777(2) 0.0279(9) Uani d . 1 . . C
C12 0.1217(4) 0.0594(3) -0.0579(3) 0.0351(10) Uani d . 1 . . C
C13 0.2194(5) 0.0945(3) 0.0254(3) 0.0366(10) Uani d . 1 . . C
C14 0.2098(4) 0.1926(3) 0.0860(2) 0.0309(10) Uani d . 1 . . C
C15 0.1044(4) 0.2551(3) 0.0661(2) 0.0299(10) Uani d . 1 . . C
C16 0.0073(4) 0.2202(3) -0.0169(2) 0.0301(10) Uani d . 1 . . C
N11 -0.0840(4) 0.0867(3) -0.1663(2) 0.0379(9) Uani d . 1 . . N
O11 -0.0900(3) -0.0047(3) -0.21700(19) 0.0578(9) Uani d . 1 . . O
O12 -0.1585(3) 0.1489(2) -0.18541(17) 0.0397(7) Uani d . 1 . . O
O1 0.2959(3) 0.2316(2) 0.17212(16) 0.0397(7) Uani d . 1 . . O
C21 0.4668(4) 0.2191(3) 0.1929(2) 0.0304(10) Uani d . 1 . . C
C22 0.5221(4) 0.2166(3) 0.2730(2) 0.0258(9) Uani d . 1 . . C
C23 0.6955(4) 0.2054(3) 0.2947(2) 0.0295(9) Uani d . 1 . . C
C24 0.8102(5) 0.1993(3) 0.2396(2) 0.0326(10) Uani d . 1 . . C
C25 0.7506(5) 0.2027(3) 0.1621(3) 0.0355(10) Uani d . 1 . . C
C26 0.5800(5) 0.2123(3) 0.1377(2) 0.0315(10) Uani d . 1 . . C
C27 0.4122(4) 0.2223(3) 0.3364(2) 0.0272(9) Uani d . 1 . . C
O21 0.4402(3) 0.1792(2) 0.38526(16) 0.0336(7) Uani d . 1 . . O
O22 0.2868(3) 0.2771(2) 0.33782(17) 0.0363(7) Uani d . 1 . . O
C31 0.6951(4) 0.4867(3) 0.9405(2) 0.0254(9) Uani d . 1 . . C
C32 0.5916(4) 0.5564(3) 0.9325(2) 0.0296(10) Uani d . 1 . . C
C33 0.4840(4) 0.5317(3) 0.8531(2) 0.0299(10) Uani d . 1 . . C
C34 0.4823(4) 0.4370(3) 0.7847(2) 0.0269(9) Uani d . 1 . . C
C35 0.5890(4) 0.3693(3) 0.7936(2) 0.0286(9) Uani d . 1 . . C
C36 0.6959(4) 0.3930(3) 0.8722(2) 0.0284(9) Uani d . 1 . . C
N31 0.8058(4) 0.5127(3) 1.0247(2) 0.0301(8) Uani d . 1 . . N
O31 0.8254(3) 0.6029(2) 1.08152(16) 0.0351(7) Uani d . 1 . . O
O32 0.8757(3) 0.4430(2) 1.03572(16) 0.0359(7) Uani d . 1 . . O
O2 0.3813(3) 0.40673(19) 0.70293(15) 0.0315(7) Uani d . 1 . . O
C41 0.2375(4) 0.4532(3) 0.6932(2) 0.0290(9) Uani d . 1 . . C
C42 0.2178(4) 0.4952(3) 0.6321(2) 0.0238(9) Uani d . 1 . . C
C43 0.0677(4) 0.5371(3) 0.6216(2) 0.0288(9) Uani d . 1 . . C
C44 -0.0600(4) 0.5360(3) 0.6696(2) 0.0315(10) Uani d . 1 . . C
C45 -0.0362(4) 0.4928(3) 0.7285(2) 0.0307(10) Uani d . 1 . . C
C46 0.1107(4) 0.4507(3) 0.7408(2) 0.0313(10) Uani d . 1 . . C
C47 0.3440(4) 0.4989(3) 0.5764(2) 0.0281(9) Uani d . 1 . . C
O41 0.3275(3) 0.5521(2) 0.53363(17) 0.0368(7) Uani d . 1 . . O
O42 0.4660(3) 0.4433(2) 0.57366(18) 0.0414(7) Uani d . 1 . . O
C51 0.4107(4) 0.1204(3) 0.8066(2) 0.0256(9) Uani d . 1 . . C
C52 0.2999(4) 0.1897(3) 0.8082(2) 0.0277(9) Uani d . 1 . . C
C53 0.1912(4) 0.1766(3) 0.7321(2) 0.0288(9) Uani d . 1 . . C
C54 0.2001(4) 0.0936(3) 0.6564(2) 0.0259(9) Uani d . 1 . . C
C55 0.3143(4) 0.0262(3) 0.6548(2) 0.0274(9) Uani d . 1 . . C
C56 0.4215(4) 0.0390(3) 0.7307(2) 0.0296(10) Uani d . 1 . . C
N51 0.5205(4) 0.1341(3) 0.8876(2) 0.0330(8) Uani d . 1 . . N
O51 0.5453(3) 0.2213(2) 0.94948(17) 0.0400(7) Uani d . 1 . . O
O52 0.5826(3) 0.0590(2) 0.89088(17) 0.0416(7) Uani d . 1 . . O
O3 0.0995(3) 0.07454(19) 0.57755(15) 0.0313(7) Uani d . 1 . . O
C61 -0.0347(4) 0.1314(3) 0.5753(2) 0.0262(9) Uani d . 1 . . C
C62 -0.0291(4) 0.2005(3) 0.5357(2) 0.0251(9) Uani d . 1 . . C
C63 -0.1677(4) 0.2546(3) 0.5351(2) 0.0275(9) Uani d . 1 . . C
C64 -0.3088(4) 0.2373(3) 0.5701(2) 0.0309(10) Uani d . 1 . . C
C65 -0.3178(4) 0.1630(3) 0.6031(2) 0.0302(10) Uani d . 1 . . C
C66 -0.1799(4) 0.1107(3) 0.6072(2) 0.0304(10) Uani d . 1 . . C
C67 0.1095(4) 0.2182(3) 0.4896(2) 0.0293(10) Uani d . 1 . . C
O61 0.0909(3) 0.2709(2) 0.44728(16) 0.0368(7) Uani d . 1 . . O
O62 0.2432(3) 0.1729(2) 0.49515(18) 0.0416(7) Uani d . 1 . . O
H12 0.1260 -0.0076 -0.1007 0.042 Uiso calc R 1 . . H
H13 0.2915 0.0520 0.0405 0.044 Uiso calc R 1 . . H
H15 0.0985 0.3216 0.1091 0.036 Uiso calc R 1 . . H
H16 -0.0660 0.2623 -0.0319 0.036 Uiso calc R 1 . . H
H23 0.7353 0.2019 0.3481 0.035 Uiso calc R 1 . . H
H24 0.9281 0.1928 0.2553 0.039 Uiso calc R 1 . . H
H25 0.8287 0.1983 0.1241 0.043 Uiso calc R 1 . . H
H26 0.5411 0.2141 0.0835 0.038 Uiso calc R 1 . . H
H22 0.2276 0.2731 0.3736 0.054 Uiso calc R 1 . . H
H32 0.5939 0.6204 0.9805 0.035 Uiso calc R 1 . . H
H33 0.4126 0.5790 0.8456 0.036 Uiso calc R 1 . . H
H35 0.5891 0.3060 0.7453 0.034 Uiso calc R 1 . . H
H36 0.7684 0.3461 0.8792 0.034 Uiso calc R 1 . . H
H43 0.0523 0.5670 0.5809 0.035 Uiso calc R 1 . . H
H44 -0.1618 0.5647 0.6618 0.038 Uiso calc R 1 . . H
H45 -0.1228 0.4919 0.7615 0.037 Uiso calc R 1 . . H
H46 0.1247 0.4205 0.7813 0.038 Uiso calc R 1 . . H
H42 0.5271 0.4491 0.5391 0.062 Uiso calc R 1 . . H
H52 0.2977 0.2463 0.8611 0.033 Uiso calc R 1 . . H
H53 0.1128 0.2232 0.7320 0.035 Uiso calc R 1 . . H
H55 0.3194 -0.0291 0.6017 0.033 Uiso calc R 1 . . H
H56 0.5011 -0.0071 0.7307 0.035 Uiso calc R 1 . . H
H63 -0.1646 0.3040 0.5102 0.033 Uiso calc R 1 . . H
H64 -0.3998 0.2767 0.5713 0.037 Uiso calc R 1 . . H
H65 -0.4191 0.1474 0.6232 0.036 Uiso calc R 1 . . H
H66 -0.1846 0.0609 0.6317 0.036 Uiso calc R 1 . . H
H62 0.3025 0.1760 0.4592 0.062 Uiso calc R 1 . . H

loop_
_atom_site_aniso_label
_atom_site_aniso_U_11
_atom_site_aniso_U_22
_atom_site_aniso_U_33
_atom_site_aniso_U_12
_atom_site_aniso_U_13
_atom_site_aniso_U_23
C11 0.027(2) 0.034(3) 0.024(2) 0.0047(18) 0.0035(17) 0.015(2)
C12 0.035(2) 0.031(3) 0.038(3) 0.0082(19) 0.007(2) 0.012(2)
C13 0.034(2) 0.039(3) 0.046(3) 0.0153(19) 0.008(2) 0.026(2)
C14 0.030(2) 0.044(3) 0.026(2) 0.0115(19) 0.0109(18) 0.019(2)
C15 0.024(2) 0.035(3) 0.032(2) 0.0086(18) 0.0061(18) 0.014(2)
C16 0.026(2) 0.035(3) 0.034(2) 0.0059(18) 0.0082(18) 0.020(2)
N11 0.0277(18) 0.047(3) 0.035(2) 0.0076(18) 0.0065(16) 0.013(2)
O11 0.0543(19) 0.047(2) 0.048(2) 0.0119(16) -0.0015(16) -0.0013(18)
O12 0.0338(15) 0.055(2) 0.0375(18) 0.0166(14) 0.0084(13) 0.0248(16)
O1 0.0332(15) 0.065(2) 0.0297(17) 0.0244(14) 0.0098(13) 0.0234(16)
C21 0.028(2) 0.036(3) 0.034(2) 0.0157(18) 0.0116(18) 0.018(2)
C22 0.029(2) 0.029(2) 0.024(2) 0.0105(17) 0.0108(17) 0.0114(19)
C23 0.032(2) 0.026(2) 0.029(2) 0.0077(17) 0.0058(18) 0.009(2)
C24 0.025(2) 0.035(3) 0.033(3) 0.0029(17) 0.0090(19) 0.010(2)
C25 0.034(2) 0.036(3) 0.041(3) 0.0095(19) 0.019(2) 0.015(2)
C26 0.037(2) 0.035(3) 0.032(2) 0.0132(19) 0.0132(19) 0.020(2)
C27 0.020(2) 0.027(2) 0.029(2) 0.0077(17) 0.0001(17) 0.006(2)
O21 0.0299(14) 0.0499(19) 0.0305(16) 0.0148(13) 0.0079(12) 0.0240(15)
O22 0.0351(15) 0.0465(19) 0.0409(18) 0.0196(14) 0.0208(13) 0.0247(15)
C31 0.028(2) 0.028(2) 0.021(2) 0.0054(18) 0.0054(17) 0.011(2)
C32 0.026(2) 0.031(3) 0.032(2) 0.0061(18) 0.0091(18) 0.012(2)
C33 0.026(2) 0.031(3) 0.037(3) 0.0109(18) 0.0071(19) 0.018(2)
C34 0.026(2) 0.034(3) 0.025(2) 0.0077(18) 0.0081(17) 0.015(2)
C35 0.028(2) 0.030(3) 0.031(2) 0.0125(18) 0.0136(18) 0.011(2)
C36 0.025(2) 0.036(3) 0.030(2) 0.0113(18) 0.0075(18) 0.018(2)
N31 0.0268(18) 0.036(2) 0.032(2) 0.0098(17) 0.0099(16) 0.016(2)
O31 0.0399(15) 0.0310(18) 0.0284(17) 0.0079(13) 0.0042(13) 0.0069(15)
O32 0.0369(15) 0.0381(18) 0.0375(17) 0.0142(14) 0.0071(13) 0.0193(15)
O2 0.0351(15) 0.0396(18) 0.0232(16) 0.0174(13) 0.0047(12) 0.0143(14)
C41 0.029(2) 0.029(2) 0.025(2) 0.0061(18) 0.0026(17) 0.008(2)
C42 0.026(2) 0.023(2) 0.024(2) 0.0084(16) 0.0060(16) 0.0097(19)
C43 0.029(2) 0.029(2) 0.027(2) 0.0033(18) 0.0014(17) 0.012(2)
C44 0.025(2) 0.034(3) 0.038(2) 0.0118(18) 0.0114(18) 0.013(2)
C45 0.032(2) 0.029(3) 0.031(2) 0.0040(18) 0.0087(18) 0.012(2)
C46 0.037(2) 0.026(2) 0.033(2) 0.0088(18) 0.0110(19) 0.013(2)
C47 0.024(2) 0.027(3) 0.026(2) 0.0069(18) 0.0019(17) 0.005(2)
O41 0.0388(16) 0.0472(19) 0.0393(17) 0.0161(13) 0.0129(13) 0.0297(16)
O42 0.0404(17) 0.053(2) 0.051(2) 0.0219(15) 0.0247(14) 0.0336(17)
C51 0.025(2) 0.031(3) 0.023(2) 0.0069(18) 0.0030(17) 0.014(2)
C52 0.028(2) 0.031(3) 0.024(2) 0.0086(18) 0.0069(17) 0.011(2)
C53 0.027(2) 0.030(3) 0.031(2) 0.0104(17) 0.0037(18) 0.013(2)
C54 0.024(2) 0.031(3) 0.024(2) 0.0054(18) 0.0044(17) 0.013(2)
C55 0.028(2) 0.027(2) 0.026(2) 0.0072(18) 0.0059(17) 0.0088(19)
C56 0.025(2) 0.028(3) 0.042(3) 0.0096(17) 0.0102(19) 0.020(2)
N51 0.0306(19) 0.042(3) 0.033(2) 0.0079(18) 0.0104(16) 0.022(2)
O51 0.0453(17) 0.042(2) 0.0274(17) 0.0066(14) 0.0032(13) 0.0108(16)
O52 0.0426(16) 0.046(2) 0.0445(19) 0.0159(15) 0.0032(14) 0.0275(17)
O3 0.0362(15) 0.0337(17) 0.0275(16) 0.0147(12) 0.0066(12) 0.0143(14)
C61 0.032(2) 0.025(2) 0.020(2) 0.0121(17) 0.0049(17) 0.0061(19)
C62 0.027(2) 0.027(2) 0.019(2) 0.0080(17) 0.0028(16) 0.0069(19)
C63 0.029(2) 0.029(2) 0.025(2) 0.0052(18) 0.0036(17) 0.013(2)
C64 0.031(2) 0.037(3) 0.025(2) 0.0136(18) 0.0070(18) 0.010(2)
C65 0.031(2) 0.032(3) 0.026(2) 0.0090(19) 0.0106(18) 0.009(2)
C66 0.042(2) 0.025(2) 0.026(2) 0.0049(18) 0.0124(18) 0.010(2)
C67 0.021(2) 0.035(3) 0.027(2) 0.0087(18) 0.0027(17) 0.007(2)
O61 0.0439(16) 0.0413(19) 0.0376(18) 0.0183(14) 0.0160(13) 0.0240(16)
O62 0.0346(16) 0.058(2) 0.048(2) 0.0205(15) 0.0186(13) 0.0311(17)

loop_
_atom_type_symbol
_atom_type_description
_atom_type_scat_dispersion_real
_atom_type_scat_dispersion_imag
_atom_type_scat_source
C C 0.0033 0.0016 'International Tables Vol C Tables 4.2.6.8 and 6.1.1.4'
H H 0.0000 0.0000 'International Tables Vol C Tables 4.2.6.8 and 6.1.1.4'
N N 0.0061 0.0033 'International Tables Vol C Tables 4.2.6.8 and 6.1.1.4'
O O 0.0106 0.0060 'International Tables Vol C Tables 4.2.6.8 and 6.1.1.4'

loop_
_geom_angle_atom_site_label_1
_geom_angle_atom_site_label_2
_geom_angle_atom_site_label_3
_geom_angle
_geom_angle_publ_flag
C12 C11 C16 122.1(4) no
C12 C11 N11 119.5(4) no
C16 C11 N11 118.5(4) no
C11 C12 C13 119.1(4) no
C11 C12 H12 120.4 no
C13 C12 H12 120.4 no
C14 C13 C12 118.8(4) no
C14 C13 H13 120.6 no
C12 C13 H13 120.6 no
C15 C14 C13 121.8(4) no
C15 C14 O1 115.5(4) no
C13 C14 O1 122.6(4) no
C14 C15 C16 119.4(4) no
C14 C15 H15 120.3 no
C16 C15 H15 120.3 no
C11 C16 C15 118.8(4) no
C11 C16 H16 120.6 no
C15 C16 H16 120.6 no
O12 N11 O11 123.7(4) no
O12 N11 C11 118.5(4) no
O11 N11 C11 117.8(4) no
C14 O1 C21 120.1(3) y
C26 C21 O1 121.2(3) no
C26 C21 C22 121.1(3) no
O1 C21 C22 117.7(3) no
C21 C22 C23 117.8(3) no
C21 C22 C27 125.6(3) no
C23 C22 C27 116.5(3) no
C24 C23 C22 121.2(4) no
C24 C23 H23 119.4 no
C22 C23 H23 119.4 no
C25 C24 C23 118.9(4) no
C25 C24 H24 120.6 no
C23 C24 H24 120.6 no
C24 C25 C26 121.7(4) no
C24 C25 H25 119.1 no
C26 C25 H25 119.1 no
C21 C26 C25 119.2(4) no
C21 C26 H26 120.4 no
C25 C26 H26 120.4 no
O21 C27 O22 123.0(3) no
O21 C27 C22 120.9(3) no
O22 C27 C22 116.1(4) no
C27 O22 H22 109.5 no
C32 C31 C36 122.3(4) no
C32 C31 N31 118.4(3) no
C36 C31 N31 119.2(3) no
C31 C32 C33 118.9(4) no
C31 C32 H32 120.6 no
C33 C32 H32 120.6 no
C34 C33 C32 118.9(4) no
C34 C33 H33 120.5 no
C32 C33 H33 120.5 no
C35 C34 O2 115.8(3) no
C35 C34 C33 121.3(4) no
O2 C34 C33 122.9(3) no
C34 C35 C36 120.2(4) no
C34 C35 H35 119.9 no
C36 C35 H35 119.9 no
C35 C36 C31 118.4(4) no
C35 C36 H36 120.8 no
C31 C36 H36 120.8 no
O31 N31 O32 123.1(3) no
O31 N31 C31 118.6(3) no
O32 N31 C31 118.3(3) no
C34 O2 C41 119.2(3) y
C46 C41 O2 118.9(3) no
C46 C41 C42 121.4(3) no
O2 C41 C42 119.6(3) no
C41 C42 C43 117.8(3) no
C41 C42 C47 125.4(3) no
C43 C42 C47 116.8(3) no
C44 C43 C42 121.4(4) no
C44 C43 H43 119.3 no
C42 C43 H43 119.3 no
C45 C44 C43 118.9(4) no
C45 C44 H44 120.6 no
C43 C44 H44 120.6 no
C44 C45 C46 121.4(3) no
C44 C45 H45 119.3 no
C46 C45 H45 119.3 no
C45 C46 C41 119.1(4) no
C45 C46 H46 120.5 no
C41 C46 H46 120.5 no
O41 C47 O42 122.9(3) no
O41 C47 C42 119.9(3) no
O42 C47 C42 117.1(3) no
C47 O42 H42 109.5 no
C52 C51 C56 121.9(3) no
C52 C51 N51 118.7(3) no
C56 C51 N51 119.4(3) no
C51 C52 C53 119.6(4) no
C51 C52 H52 120.2 no
C53 C52 H52 120.2 no
C54 C53 C52 118.2(4) no
C54 C53 H53 120.9 no
C52 C53 H53 120.9 no
C55 C54 O3 115.3(3) no
C55 C54 C53 121.9(3) no
O3 C54 C53 122.8(3) no
C54 C55 C56 119.7(4) no
C54 C55 H55 120.1 no
C56 C55 H55 120.1 no
C55 C56 C51 118.5(4) no
C55 C56 H56 120.7 no
C51 C56 H56 120.7 no
O52 N51 O51 123.9(3) no
O52 N51 C51 118.5(3) no
O51 N51 C51 117.6(3) no
C54 O3 C61 118.4(3) y
C66 C61 C62 120.9(3) no
C66 C61 O3 118.2(3) no
C62 C61 O3 120.7(3) no
C61 C62 C63 118.0(3) no
C61 C62 C67 125.3(3) no
C63 C62 C67 116.6(3) no
C64 C63 C62 121.0(4) no
C64 C63 H63 119.5 no
C62 C63 H63 119.5 no
C65 C64 C63 120.0(4) no
C65 C64 H64 120.0 no
C63 C64 H64 120.0 no
C64 C65 C66 120.3(3) no
C64 C65 H65 119.9 no
C66 C65 H65 119.9 no
C65 C66 C61 119.6(4) no
C65 C66 H66 120.2 no
C61 C66 H66 120.2 no
O61 C67 O62 123.7(3) no
O61 C67 C62 120.1(3) no
O62 C67 C62 116.2(4) no
C67 O62 H62 109.5 no

loop_
_geom_bond_atom_site_label_1
_geom_bond_atom_site_label_2
_geom_bond_site_symmetry_2
_geom_bond_distance
_geom_bond_publ_flag
C11 C12 . 1.375(5) no
C11 C16 . 1.381(5) no
C11 N11 . 1.474(5) no
C12 C13 . 1.386(5) no
C12 H12 . 0.95 no
C13 C14 . 1.384(5) no
C13 H13 . 0.95 no
C14 C15 . 1.376(5) no
C14 O1 . 1.392(4) no
C15 C16 . 1.382(5) no
C15 H15 . 0.95 no
C16 H16 . 0.95 no
N11 O12 . 1.225(4) no
N11 O11 . 1.229(4) no
O1 C21 . 1.385(4) no
C21 C26 . 1.379(5) no
C21 C22 . 1.398(5) no
C22 C23 . 1.400(4) no
C22 C27 . 1.473(5) no
C23 C24 . 1.388(4) no
C23 H23 . 0.95 no
C24 C25 . 1.369(5) no
C24 H24 . 0.95 no
C25 C26 . 1.381(5) no
C25 H25 . 0.95 no
C26 H26 . 0.95 no
C27 O21 . 1.226(4) y
C47 O41 . 1.245(4) y
C67 O61 . 1.234(4) y
C27 O22 . 1.314(4) y
C47 O42 . 1.297(4) y
C67 O62 . 1.297(4) y
O22 H22 . 0.84 no
C31 C32 . 1.377(5) no
C31 C36 . 1.381(5) no
C31 N31 . 1.460(4) no
C32 C33 . 1.388(5) no
C32 H32 . 0.95 no
C33 C34 . 1.386(5) no
C33 H33 . 0.95 no
C34 C35 . 1.374(5) no
C34 O2 . 1.385(4) no
C35 C36 . 1.376(5) no
C35 H35 . 0.95 no
C36 H36 . 0.95 no
N31 O31 . 1.237(4) no
N31 O32 . 1.239(4) no
O2 C41 . 1.388(4) no
C41 C46 . 1.386(5) no
C41 C42 . 1.394(5) no
C42 C43 . 1.395(5) no
C42 C47 . 1.488(5) no
C43 C44 . 1.393(4) no
C43 H43 . 0.95 no
C44 C45 . 1.375(5) no
C44 H44 . 0.95 no
C45 C46 . 1.380(5) no
C45 H45 . 0.95 no
C46 H46 . 0.95 no
O42 H42 . 0.84 no
C51 C52 . 1.372(5) no
C51 C56 . 1.381(5) no
C51 N51 . 1.458(4) no
C52 C53 . 1.387(5) no
C52 H52 . 0.95 no
C53 C54 . 1.385(5) no
C53 H53 . 0.95 no
C54 C55 . 1.372(5) no
C54 O3 . 1.374(4) no
C55 C56 . 1.380(5) no
C55 H55 . 0.95 no
C56 H56 . 0.95 no
N51 O52 . 1.230(4) no
N51 O51 . 1.240(4) no
O3 C61 . 1.398(4) no
C61 C66 . 1.387(4) no
C61 C62 . 1.392(5) no
C62 C63 . 1.397(5) no
C62 C67 . 1.493(5) no
C63 C64 . 1.380(4) no
C63 H63 . 0.95 no
C64 C65 . 1.375(5) no
C64 H64 . 0.95 no
C65 C66 . 1.384(5) no
C65 H65 . 0.95 no
C66 H66 . 0.95 no
O62 H62 . 0.84 no

loop_
_geom_hbond_atom_site_label_D
_geom_hbond_atom_site_label_H
_geom_hbond_atom_site_label_A
_geom_hbond_site_symmetry_A
_geom_hbond_distance_DH
_geom_hbond_distance_HA
_geom_hbond_distance_DA
_geom_hbond_angle_DHA
_geom_hbond_publ_flag
O22 H22 O61 . 0.84 1.79 2.625(3) 175 y
O42 H42 O41 2_666 0.84 1.81 2.648(3) 172 y
O62 H62 O21 . 0.84 1.80 2.637(3) 176 y
C46 H46 O31 2_667 0.95 2.49 3.413(5) 163 y
C26 H26 O51 1_554 0.95 2.36 3.268(5) 161 y
C13 H13 O52 2_656 0.95 2.50 3.422(5) 163 y
C16 H16 O32 1_454 0.95 2.48 3.241(5) 138 y
C52 H52 O31 2_667 0.95 2.35 3.153(5) 142 y
C32 H32 O51 2_667 0.95 2.54 3.388(5) 149 y
C44 H44 O22 2_566 0.95 2.53 3.370(5) 147 y
C55 H55 Cg1 2_556 0.95 2.87 3.745(4) 154 y

loop_
_geom_torsion_atom_site_label_1
_geom_torsion_atom_site_label_2
_geom_torsion_atom_site_label_3
_geom_torsion_atom_site_label_4
_geom_torsion
_geom_torsion_publ_flag
C16 C11 C12 C13 -1.0(6) ?
N11 C11 C12 C13 179.3(3) ?
C11 C12 C13 C14 0.0(5) ?
C12 C13 C14 C15 0.9(5) ?
C12 C13 C14 O1 176.5(3) ?
C13 C14 C15 C16 -1.0(5) ?
O1 C14 C15 C16 -176.9(3) ?
C12 C11 C16 C15 0.9(5) ?
N11 C11 C16 C15 -179.4(3) ?
C14 C15 C16 C11 0.1(5) ?
C12 C11 N11 O12 -171.6(3) ?
C16 C11 N11 O12 8.7(5) ?
C16 C11 N11 O11 -171.2(3) ?
C15 C14 O1 C21 -141.2(3) ?
C14 O1 C21 C26 28.5(5) ?
C13 C14 O1 C21 43.0(5) y
C33 C34 O2 C41 -20.9(5) y
C53 C54 O3 C61 -9.5(5) y
C14 O1 C21 C22 -153.2(3) y
C34 O2 C41 C42 129.4(3) y
C54 O3 C61 C62 115.8(4) y
C12 C11 N11 O11 8.5(5) y
C32 C31 N31 O31 -11.9(5) y
C52 C51 N51 O51 -19.2(5) y
C21 C22 C27 O21 150.2(4) y
C41 C42 C47 O41 -169.0(3) y
C61 C62 C67 O61 170.8(3) y
C26 C21 C22 C23 -0.9(6) ?
O1 C21 C22 C23 -179.2(3) ?
C26 C21 C22 C27 -179.4(3) ?
O1 C21 C22 C27 2.3(6) ?
C21 C22 C23 C24 1.4(5) ?
C27 C22 C23 C24 180.0(3) ?
C22 C23 C24 C25 -1.0(6) ?
C23 C24 C25 C26 0.1(6) ?
O1 C21 C26 C25 178.3(3) ?
C22 C21 C26 C25 0.1(6) ?
C24 C25 C26 C21 0.3(6) ?
C23 C22 C27 O21 -28.3(5) ?
C21 C22 C27 O22 -30.9(5) ?
C23 C22 C27 O22 150.6(3) ?
C36 C31 C32 C33 0.1(5) ?
N31 C31 C32 C33 -179.0(3) ?
C31 C32 C33 C34 0.9(5) ?
C32 C33 C34 C35 -2.2(5) ?
C32 C33 C34 O2 -178.9(3) ?
O2 C34 C35 C36 179.3(3) ?
C33 C34 C35 C36 2.4(5) ?
C34 C35 C36 C31 -1.3(5) ?
C32 C31 C36 C35 0.1(5) ?
N31 C31 C36 C35 179.2(3) ?
C36 C31 N31 O31 168.9(3) ?
C32 C31 N31 O32 168.0(3) ?
C36 C31 N31 O32 -11.2(5) ?
C35 C34 O2 C41 162.2(3) ?
C34 O2 C41 C46 -54.7(4) ?
C46 C41 C42 C43 1.5(5) ?
O2 C41 C42 C43 177.3(3) ?
C46 C41 C42 C47 -178.4(3) ?
O2 C41 C42 C47 -2.5(5) ?
C41 C42 C43 C44 -0.8(5) ?
C47 C42 C43 C44 179.0(3) ?
C42 C43 C44 C45 0.2(5) ?
C43 C44 C45 C46 -0.1(5) ?
C44 C45 C46 C41 0.7(5) ?
O2 C41 C46 C45 -177.3(3) ?
C42 C41 C46 C45 -1.4(5) ?
C43 C42 C47 O41 11.1(5) ?
C41 C42 C47 O42 12.4(5) ?
C43 C42 C47 O42 -167.4(3) ?
C56 C51 C52 C53 2.0(5) ?
N51 C51 C52 C53 -178.4(3) ?
C51 C52 C53 C54 -0.7(5) ?
C52 C53 C54 C55 -1.0(5) ?
C52 C53 C54 O3 -179.2(3) ?
O3 C54 C55 C56 179.8(3) ?
C53 C54 C55 C56 1.4(5) ?
C54 C55 C56 C51 -0.1(5) ?
C52 C51 C56 C55 -1.6(5) ?
N51 C51 C56 C55 178.8(3) ?
C52 C51 N51 O52 160.6(3) ?
C56 C51 N51 O52 -19.8(5) ?
C56 C51 N51 O51 160.4(3) ?
C55 C54 O3 C61 172.1(3) ?
C54 O3 C61 C66 -69.4(4) ?
C66 C61 C62 C63 5.0(5) ?
O3 C61 C62 C63 179.6(3) ?
C66 C61 C62 C67 -171.9(3) ?
O3 C61 C62 C67 2.7(5) ?
C61 C62 C63 C64 -2.2(5) ?
C67 C62 C63 C64 174.9(3) ?
C62 C63 C64 C65 -2.6(5) ?
C63 C64 C65 C66 4.7(5) ?
C64 C65 C66 C61 -2.0(5) ?
C62 C61 C66 C65 -3.0(5) ?
O3 C61 C66 C65 -177.7(3) ?
C63 C62 C67 O61 -6.2(5) ?
C61 C62 C67 O62 -7.3(5) ?
C63 C62 C67 O62 175.7(3) ?

loop_
_cod_related_entry_id
_cod_related_entry_database
_cod_related_entry_code
1 ChemSpider 403927
